data_2100469
loop_
_publ_author_name
'Edwin A Collier'
'Roger J Davey'
'Simon N Black'
'Ronald J Roberts'

_publ_section_title
;
 17 salts of ephedrine: crystal structures and packing analysis
;
_journal_coeditor_code BK5025
_journal_date_accepted 2006-04-03
_journal_date_recd_electronic 2005-10-17
_journal_issue 3
_journal_name_full 'Acta Crystallographica Section B'
_journal_page_first 498
_journal_page_last 505
_journal_paper_category FA
_journal_paper_doi 10.1107/S0108768106012018
_journal_volume 62
_journal_year 2006
_chemical_formula_moiety 'C14 H21 N1 O6'
_chemical_formula_sum 'C14 H21 N O6'
_chemical_formula_weight 299.32
_chemical_name_systematic
;
(1R, 2S)-(-)-ephedrine L-(-)-malate
;
_space_group_IT_number 4
_symmetry_cell_setting monoclinic
_symmetry_space_group_name_Hall 'P 2yb'
_symmetry_space_group_name_H-M 'P 1 21 1'
_atom_sites_solution_hydrogens geom
_atom_sites_solution_primary direct
_atom_sites_solution_secondary difmap
_cell_angle_alpha 90
_cell_angle_beta 100.909(4)
_cell_angle_gamma 90
_cell_formula_units_Z 2
_cell_length_a 6.1312(6)
_cell_length_b 9.1719(10)
_cell_length_c 13.7393(17)
_cell_measurement_reflns_used 17480
_cell_measurement_temperature 293(2)
_cell_measurement_theta_max 25.028
_cell_measurement_theta_min 2.037
_cell_volume 758.66(15)
_computing_cell_refinement 'HKL Scalepack (Otwinowski & Minor 1997)'
_computing_data_collection 'Collect (Nonius BV, 1997-2000)'
_computing_data_reduction 'HKL Denzo and Scalepack (Otwinowski & Minor 1'
_computing_molecular_graphics 'Ortep-3 for Windows (Farrugia, 1997)'
_computing_publication_material 'WinGX publication routines (Farrugia, 1999)'
_computing_structure_refinement 'SHELXL-97 (Sheldrick, 1997)'
_computing_structure_solution 'SHELXS-97 (Sheldrick, 1997)'
_diffrn_ambient_temperature 293(2)
_diffrn_detector_area_resol_mean 9
_diffrn_measured_fraction_theta_full 0.93
_diffrn_measured_fraction_theta_max 0.93
_diffrn_measurement_device '95mm CCD camera on \k-goniostat'
_diffrn_measurement_device_type KappaCCD
_diffrn_measurement_method 'CCD rotation images, thick slices'
_diffrn_radiation_monochromator graphite
_diffrn_radiation_type MoK\a
_diffrn_radiation_wavelength 0.71073
_diffrn_reflns_av_R_equivalents 0.1087
_diffrn_reflns_limit_h_max 7
_diffrn_reflns_limit_h_min -7
_diffrn_reflns_limit_k_max 11
_diffrn_reflns_limit_k_min -10
_diffrn_reflns_limit_l_max 17
_diffrn_reflns_limit_l_min -15
_diffrn_reflns_number 6933
_diffrn_reflns_reduction_process
;
 Scaled and merged with SORTAV
 R.H. Blessing, (1987) Cryst. Rev. 1, 3-58
 R.H. Blessing, (1989) J. Appl. Cryst. 22, 396-397
;
_diffrn_reflns_theta_full 27.51
_diffrn_reflns_theta_max 27.51
_diffrn_reflns_theta_min 2.69
_exptl_absorpt_coefficient_mu 0.102
_exptl_absorpt_correction_T_max 1.134
_exptl_absorpt_correction_T_min 0.912
_exptl_absorpt_correction_type multi-scan
_exptl_absorpt_process_details
;
 R.H. Blessing, Acta Cryst. (1995), A51, 33-38
;
_exptl_crystal_colour colourless
_exptl_crystal_density_diffrn 1.31
_exptl_crystal_density_method 'not measured'
_exptl_crystal_description plate
_exptl_crystal_F_000 320
_exptl_crystal_size_max 0.25
_exptl_crystal_size_mid 0.25
_exptl_crystal_size_min 0.1
_refine_diff_density_max 0.261
_refine_diff_density_min -0.304
_refine_ls_abs_structure_details 'Flack H D (1983), Acta Cryst. A39, 876-881'
_refine_ls_abs_structure_Flack 10(10)
_refine_ls_extinction_method none
_refine_ls_goodness_of_fit_ref 1.127
_refine_ls_hydrogen_treatment mixed
_refine_ls_matrix_type full
_refine_ls_number_parameters 213
_refine_ls_number_reflns 1713
_refine_ls_number_restraints 1
_refine_ls_restrained_S_all 1.126
_refine_ls_R_factor_all 0.1025
_refine_ls_R_factor_gt 0.0598
_refine_ls_shift/su_max 0
_refine_ls_shift/su_mean 0
_refine_ls_structure_factor_coef Fsqd
_refine_ls_weighting_details 'calc w=1/[\s^2^(Fo^2^)+(0.0999P)^2^+0.0445P] where P=(Fo^2^+2Fc^2^)/3'
_refine_ls_weighting_scheme calc
_refine_ls_wR_factor_gt 0.1445
_refine_ls_wR_factor_ref 0.1851
_reflns_number_gt 1232
_reflns_number_total 1713
_reflns_threshold_expression >2sigma(I)
_cod_data_source_file bk5025.cif
_cod_data_source_block EPHEMALA
_cod_original_sg_symbol_H-M 'P 21'
_cod_database_code 2100469

loop_
_symmetry_equiv_pos_as_xyz
'x, y, z'
'-x, y+1/2, -z'

loop_
_atom_site_type_symbol
_atom_site_label
_atom_site_fract_x
_atom_site_fract_y
_atom_site_fract_z
_atom_site_U_iso_or_equiv
_atom_site_adp_type
_atom_site_calc_flag
_atom_site_refinement_flags
_atom_site_occupancy
C C1 0.0631(11) 0.2120(7) 0.3731(5) 0.0442(15) Uani d . 1
H H1 -0.0393 0.1552 0.3309 0.053 Uiso calc R 1
C C2 0.1200(12) 0.1756(8) 0.4714(6) 0.0544(18) Uani d . 1
H H2 0.0542 0.0955 0.4957 0.065 Uiso calc R 1
C C3 0.2732(13) 0.2567(9) 0.5337(5) 0.0526(18) Uani d . 1
H H3 0.314(12) 0.241(10) 0.587(6) 0.063 Uiso d . 1
C C4 0.3665(11) 0.3788(9) 0.4986(5) 0.0475(16) Uani d . 1
H H4 0.472(12) 0.445(9) 0.542(6) 0.057 Uiso d . 1
C C5 0.3078(9) 0.4149(8) 0.3997(5) 0.0396(14) Uani d . 1
H H5 0.384(10) 0.512(8) 0.388(5) 0.047 Uiso d . 1
C C6 0.1559(9) 0.3319(6) 0.3361(5) 0.0337(13) Uani d . 1
C C7 0.0991(8) 0.3755(6) 0.2272(4) 0.0294(12) Uani d . 1
H H7 0.247(9) 0.401(7) 0.199(4) 0.035 Uiso d . 1
C C8 -0.0623(8) 0.5035(6) 0.2096(4) 0.0272(11) Uani d . 1
H H8 0.001(9) 0.585(8) 0.240(4) 0.033 Uiso d . 1
C C9 -0.2807(9) 0.4759(7) 0.2413(5) 0.0373(13) Uani d . 1
H H9A -0.3786 0.5568 0.2219 0.056 Uiso calc R 1
H H9B -0.2562 0.4646 0.312 0.056 Uiso calc R 1
H H9C -0.3465 0.3886 0.2101 0.056 Uiso calc R 1
C C10 0.0904(9) 0.5631(7) 0.0559(5) 0.0384(14) Uani d . 1
H H12A 0.2026 0.6165 0.0999 0.058 Uiso calc R 1
H H12B 0.0487 0.6159 -0.0051 0.058 Uiso calc R 1
H H12C 0.1476 0.4692 0.0426 0.058 Uiso calc R 1
C C11 0.2994(8) -0.1015(6) 0.2301(4) 0.0280(12) Uani d . 1
C C12 0.4963(8) 0.0001(6) 0.2406(4) 0.0297(12) Uani d . 1
H H13 0.6237 -0.0459 0.2817 0.036 Uiso calc R 1
H H14 0.4634 0.0886 0.2737 0.036 Uiso calc R 1
C C13 0.5549(8) 0.0401(6) 0.1398(4) 0.0270(11) Uani d . 1
H H15 0.700(10) 0.087(7) 0.145(4) 0.032 Uiso d . 1
C C14 0.5836(8) -0.1006(6) 0.0837(4) 0.0276(11) Uani d . 1
N N1 -0.1073(7) 0.5439(5) 0.1027(3) 0.0289(10) Uani d . 1
H H10 -0.1942 0.4744 0.0691 0.035 Uiso calc R 1
H H11 -0.1853 0.6276 0.0958 0.035 Uiso calc R 1
O O1 -0.0033(6) 0.2631(4) 0.1639(3) 0.0348(9) Uani d . 1
H H6 0.0905 0.203 0.1557 0.052 Uiso calc R 1
O O2 0.3888(6) 0.1340(4) 0.0873(3) 0.0328(9) Uani d . 1
H H16 0.4469 0.1946 0.0564 0.049 Uiso calc R 1
O O3 0.1126(6) -0.0354(4) 0.1911(3) 0.0404(11) Uani d . 1
H H17 0.0127 -0.0958 0.1781 0.061 Uiso calc R 1
O O4 0.3119(6) -0.2288(5) 0.2511(4) 0.0445(11) Uani d . 1
O O5 0.4475(6) -0.1366(4) 0.0085(3) 0.0332(9) Uani d . 1
O O6 0.7526(6) -0.1770(4) 0.1212(3) 0.0333(10) Uani d . 1

loop_
_atom_site_aniso_label
_atom_site_aniso_U_11
_atom_site_aniso_U_22
_atom_site_aniso_U_33
_atom_site_aniso_U_12
_atom_site_aniso_U_13
_atom_site_aniso_U_23
C1 0.056(3) 0.029(3) 0.045(4) -0.003(3) 0.000(3) 0.001(3)
C2 0.071(4) 0.041(4) 0.047(4) -0.008(4) 0.000(3) 0.010(3)
C3 0.071(4) 0.056(4) 0.028(3) 0.000(4) 0.001(3) 0.011(3)
C4 0.047(3) 0.055(4) 0.036(4) -0.008(3) -0.003(3) -0.004(3)
C5 0.038(3) 0.044(4) 0.035(3) -0.003(3) 0.003(2) -0.004(3)
C6 0.033(3) 0.030(3) 0.037(3) 0.003(2) 0.004(2) 0.001(3)
C7 0.023(2) 0.027(3) 0.036(3) 0.001(2) 0.002(2) -0.002(2)
C8 0.031(3) 0.020(2) 0.031(3) 0.000(2) 0.006(2) -0.001(2)
C9 0.035(3) 0.037(3) 0.040(3) 0.004(3) 0.008(2) 0.006(3)
C10 0.030(3) 0.048(4) 0.039(3) 0.001(3) 0.012(2) 0.003(3)
C11 0.027(2) 0.023(3) 0.034(3) 0.000(2) 0.005(2) 0.001(2)
C12 0.030(2) 0.025(3) 0.032(3) -0.001(2) -0.001(2) -0.002(2)
C13 0.025(2) 0.021(2) 0.033(3) 0.003(2) 0.001(2) 0.005(2)
C14 0.024(2) 0.026(3) 0.032(3) 0.002(2) 0.005(2) 0.003(2)
N1 0.030(2) 0.026(2) 0.028(3) 0.0022(19) 0.0007(18) 0.001(2)
O1 0.0373(19) 0.0210(18) 0.044(2) 0.0033(17) 0.0014(17) -0.0067(18)
O2 0.0306(19) 0.0215(18) 0.046(3) 0.0024(15) 0.0056(17) 0.0051(17)
O3 0.0287(19) 0.025(2) 0.065(3) -0.0012(16) 0.0031(19) 0.006(2)
O4 0.036(2) 0.028(2) 0.065(3) -0.0015(17) -0.0009(19) 0.009(2)
O5 0.0320(18) 0.0259(19) 0.040(2) 0.0027(16) 0.0014(16) 0.0013(17)
O6 0.0307(18) 0.0249(18) 0.042(3) 0.0025(16) 0.0022(16) 0.0010(17)

loop_
_atom_type_symbol
_atom_type_description
_atom_type_scat_dispersion_real
_atom_type_scat_dispersion_imag
_atom_type_scat_source
C C 0.0033 0 'International Tables Vol C Tables 4.2.6.8 and 6.1.1.4'
H H 0 0 'International Tables Vol C Tables 4.2.6.8 and 6.1.1.4'
N N 0.0061 0 'International Tables Vol C Tables 4.2.6.8 and 6.1.1.4'
O O 0.0106 0 'International Tables Vol C Tables 4.2.6.8 and 6.1.1.4'

loop_
_geom_angle_atom_site_label_1
_geom_angle_atom_site_label_2
_geom_angle_atom_site_label_3
_geom_angle
C2 C1 C6 120.8(6)
C2 C1 H1 119.6
C6 C1 H1 119.6
C3 C2 C1 120.1(6)
C3 C2 H2 119.9
C1 C2 H2 119.9
C2 C3 C4 120.2(7)
C2 C3 H3 125(7)
C4 C3 H3 115(7)
C5 C4 C3 119.3(7)
C5 C4 H4 118(4)
C3 C4 H4 123(4)
C6 C5 C4 120.7(6)
C6 C5 H5 131(4)
C4 C5 H5 109(4)
C1 C6 C5 118.9(6)
C1 C6 C7 122.5(5)
C5 C6 C7 118.6(5)
O1 C7 C6 113.9(5)
O1 C7 C8 105.3(4)
C6 C7 C8 112.2(5)
O1 C7 H7 104(3)
C6 C7 H7 111(3)
C8 C7 H7 110(3)
N1 C8 C9 108.5(4)
N1 C8 C7 110.0(4)
C9 C8 C7 114.2(5)
N1 C8 H8 104(4)
C9 C8 H8 109(4)
C7 C8 H8 111(4)
C8 C9 H9A 109.5
C8 C9 H9B 109.5
H9A C9 H9B 109.5
C8 C9 H9C 109.5
H9A C9 H9C 109.5
H9B C9 H9C 109.5
N1 C10 H12A 109.5
N1 C10 H12B 109.5
H12A C10 H12B 109.5
N1 C10 H12C 109.5
H12A C10 H12C 109.5
H12B C10 H12C 109.5
O4 C11 O3 123.8(5)
O4 C11 C12 124.3(5)
O3 C11 C12 111.9(4)
C11 C12 C13 112.3(4)
C11 C12 H13 109.1
C13 C12 H13 109.1
C11 C12 H14 109.1
C13 C12 H14 109.1
H13 C12 H14 107.9
O2 C13 C14 113.2(4)
O2 C13 C12 109.5(4)
C14 C13 C12 108.7(4)
O2 C13 H15 109(4)
C14 C13 H15 103(4)
C12 C13 H15 114(3)
O5 C14 O6 123.8(5)
O5 C14 C13 121.3(4)
O6 C14 C13 114.9(4)
C10 N1 C8 116.2(4)
C10 N1 H10 108.2
C8 N1 H10 108.2
C10 N1 H11 108.2
C8 N1 H11 108.2
H10 N1 H11 107.4
C7 O1 H6 109.5
C13 O2 H16 109.5
C11 O3 H17 109.5

loop_
_geom_bond_atom_site_label_1
_geom_bond_atom_site_label_2
_geom_bond_distance
C1 C2 1.371(9)
C1 C6 1.378(9)
C1 H1 0.93
C2 C3 1.365(11)
C2 H2 0.93
C3 C4 1.385(11)
C3 H3 0.74(8)
C4 C5 1.379(9)
C4 H4 1.00(8)
C5 C6 1.379(8)
C5 H5 1.03(7)
C6 C7 1.525(8)
C7 O1 1.416(6)
C7 C8 1.525(7)
C7 H7 1.08(6)
C8 N1 1.488(7)
C8 C9 1.506(7)
C8 H8 0.91(7)
C9 H9A 0.96
C9 H9B 0.96
C9 H9C 0.96
C10 N1 1.487(7)
C10 H12A 0.96
C10 H12B 0.96
C10 H12C 0.96
C11 O4 1.201(7)
C11 O3 1.317(6)
C11 C12 1.511(7)
C12 C13 1.540(8)
C12 H13 0.97
C12 H14 0.97
C13 O2 1.422(6)
C13 C14 1.530(7)
C13 H15 0.98(6)
C14 O5 1.243(7)
C14 O6 1.277(6)
N1 H10 0.9
N1 H11 0.9
O1 H6 0.82
O2 H16 0.82
O3 H17 0.82

loop_
_geom_hbond_atom_site_label_D
_geom_hbond_atom_site_label_H
_geom_hbond_atom_site_label_A
_geom_hbond_site_symmetry_A
_geom_hbond_distance_DH
_geom_hbond_distance_HA
_geom_hbond_distance_DA
_geom_hbond_angle_DHA
N1 H10 O5 2 0.9 1.99 2.867(6) 164.5
N1 H11 O6 1_465 0.9 1.88 2.727(6) 156.4
O2 H16 O5 2_655 0.82 1.96 2.769(5) 170.1

loop_
_geom_torsion_atom_site_label_1
_geom_torsion_atom_site_label_2
_geom_torsion_atom_site_label_3
_geom_torsion_atom_site_label_4
_geom_torsion
C6 C1 C2 C3 -1.2(11)
C1 C2 C3 C4 2.0(12)
C2 C3 C4 C5 -1.8(12)
C3 C4 C5 C6 0.8(10)
C2 C1 C6 C5 0.2(9)
C2 C1 C6 C7 179.4(6)
C4 C5 C6 C1 0.0(9)
C4 C5 C6 C7 -179.2(6)
C1 C6 C7 O1 -17.0(7)
C5 C6 C7 O1 162.2(5)
C1 C6 C7 C8 102.5(6)
C5 C6 C7 C8 -78.3(6)
O1 C7 C8 N1 -57.1(5)
C6 C7 C8 N1 178.6(4)
O1 C7 C8 C9 65.2(6)
C6 C7 C8 C9 -59.2(6)
O4 C11 C12 C13 106.6(6)
O3 C11 C12 C13 -70.7(6)
C11 C12 C13 O2 71.0(5)
C11 C12 C13 C14 -53.2(5)
O2 C13 C14 O5 -11.5(7)
C12 C13 C14 O5 110.5(6)
O2 C13 C14 O6 169.9(4)
C12 C13 C14 O6 -68.2(6)
C9 C8 N1 C10 -175.0(5)
C7 C8 N1 C10 -49.4(6)

loop_
_cod_related_entry_id
_cod_related_entry_database
_cod_related_entry_code
1 ChemSpider 21188137
